data_4338200
loop_
_publ_author_name
'Matson, Ellen M.'
'Bertke, Jeffrey A.'
'Fout, Alison R.'

_publ_section_title
;
 Isolation of Iron(II) Aqua and Hydroxyl Complexes Featuring a Tripodal
 H-bond Donor and Acceptor Ligand.
;
_journal_issue 9
_journal_name_full 'Inorganic chemistry'
_journal_page_first 4450
_journal_page_last 4458
_journal_paper_doi 10.1021/ic500102c
_journal_volume 53
_journal_year 2014
_chemical_formula_sum 'C36 H49 Fe K N7 O'
_chemical_formula_weight 690.77
_chemical_name_systematic
; 
 ? 
;
_space_group_IT_number 19
_symmetry_cell_setting orthorhombic
_symmetry_space_group_name_Hall 'P 2ac 2ab'
_symmetry_space_group_name_H-M 'P 21 21 21'
_atom_sites_solution_hydrogens geom
_atom_sites_solution_primary direct
_atom_sites_solution_secondary difmap
_audit_creation_method SHELXL-97
_cell_angle_alpha 90.00
_cell_angle_beta 90.00
_cell_angle_gamma 90.00
_cell_formula_units_Z 4
_cell_length_a 8.9533(4)
_cell_length_b 16.5012(8)
_cell_length_c 23.4850(11)
_cell_measurement_temperature 186(2)
_cell_volume 3469.7(3)
_computing_cell_refinement 'SAINT 7.46A (Bruker-AXS, 2009)'
_computing_data_collection 'APEX2 v2009.3.0 (Bruker-AXS, 2009)'
_computing_data_reduction 'SAINT 7.46A (Bruker-AXS, 2009)'
_computing_molecular_graphics 'Bruker SHELXTL'
_computing_publication_material 'Bruker SHELXTL'
_computing_structure_refinement 'SHELXL-97 (Sheldrick, 2008)'
_computing_structure_solution 'SHELXS-97 (Sheldrick, 2008)'
_diffrn_ambient_temperature 186(2)
_diffrn_measured_fraction_theta_full 0.997
_diffrn_measured_fraction_theta_max 0.997
_diffrn_measurement_device_type 'CCD area detector'
_diffrn_measurement_method 'phi and omega scans'
_diffrn_radiation_monochromator graphite
_diffrn_radiation_source 'fine-focus sealed tube'
_diffrn_radiation_type MoK\a
_diffrn_radiation_wavelength 0.71073
_diffrn_reflns_av_R_equivalents 0.0483
_diffrn_reflns_av_sigmaI/netI 0.0378
_diffrn_reflns_limit_h_max 10
_diffrn_reflns_limit_h_min -10
_diffrn_reflns_limit_k_max 19
_diffrn_reflns_limit_k_min -19
_diffrn_reflns_limit_l_max 27
_diffrn_reflns_limit_l_min -28
_diffrn_reflns_number 30246
_diffrn_reflns_theta_full 25.41
_diffrn_reflns_theta_max 25.41
_diffrn_reflns_theta_min 1.51
_exptl_absorpt_coefficient_mu 0.594
_exptl_absorpt_correction_T_max 0.8854
_exptl_absorpt_correction_T_min 0.8513
_exptl_absorpt_correction_type multi-scan
_exptl_absorpt_process_details 'SHELXTL/XPREP V2005/2 (Bruker, 2005)'
_exptl_crystal_density_diffrn 1.322
_exptl_crystal_density_method 'not measured'
_exptl_crystal_F_000 1468
_exptl_crystal_size_max 0.28
_exptl_crystal_size_mid 0.27
_exptl_crystal_size_min 0.21
_refine_diff_density_max 0.849
_refine_diff_density_min -0.422
_refine_diff_density_rms 0.046
_refine_ls_abs_structure_details 'Flack H D (1983), Acta Cryst. A39, 876-881'
_refine_ls_abs_structure_Flack 0.000(16)
_refine_ls_extinction_method none
_refine_ls_goodness_of_fit_ref 1.044
_refine_ls_hydrogen_treatment mixed
_refine_ls_matrix_type full
_refine_ls_number_parameters 531
_refine_ls_number_reflns 6387
_refine_ls_number_restraints 324
_refine_ls_restrained_S_all 1.052
_refine_ls_R_factor_all 0.0459
_refine_ls_R_factor_gt 0.0374
_refine_ls_shift/su_max 0.001
_refine_ls_shift/su_mean 0.000
_refine_ls_structure_factor_coef Fsqd
_refine_ls_weighting_details 'calc w=1/[\s^2^(Fo^2^)+(0.0460P)^2^+1.1503P] where P=(Fo^2^+2Fc^2^)/3'
_refine_ls_weighting_scheme calc
_refine_ls_wR_factor_gt 0.0883
_refine_ls_wR_factor_ref 0.0937
_reflns_number_gt 5627
_reflns_number_total 6387
_reflns_threshold_expression >2sigma(I)
_cod_data_source_file ic500102c_si_003.cif
_cod_data_source_block cm05bas_Compound3
_cod_depositor_comments
;
The following automatic conversions were performed:

'_symmetry_cell_setting' value 'Orthorhombic' changed to
'orthorhombic' according to
/usr/data/users/saulius/crontab/automatic-downloads/rss-feeds/ACS/lib/dictionaries/cif_core.dic
dictionary named 'cif_core.dic' version 2.4.2 from 2011-04-26.

Automatic conversion script
Id: cif_fix_values 2281 2013-09-26 08:29:07Z andrius 

 Adding full bibliography for 4338199--4338202.cif.
;
_cod_original_sg_symbol_H-M 'P2(1)2(1)2(1) '
_cod_database_code 4338200

loop_
_symmetry_equiv_pos_as_xyz
'x, y, z'
'-x+1/2, -y, z+1/2'
'-x, y+1/2, -z+1/2'
'x+1/2, -y+1/2, -z'

loop_
_atom_site_label
_atom_site_type_symbol
_atom_site_fract_x
_atom_site_fract_y
_atom_site_fract_z
_atom_site_U_iso_or_equiv
_atom_site_adp_type
_atom_site_occupancy
_atom_site_symmetry_multiplicity
_atom_site_calc_flag
_atom_site_refinement_flags
_atom_site_disorder_assembly
_atom_site_disorder_group
K1 K 0.32602(8) 0.67193(4) 0.21528(3) 0.04268(18) Uani 1 1 d . . .
Fe1 Fe 0.60340(4) 0.52340(2) 0.206863(17) 0.02870(11) Uani 1 1 d . . .
O1 O 0.4985(2) 0.52975(14) 0.28578(9) 0.0340(5) Uani 1 1 d . . .
H6 H 0.420(4) 0.524(2) 0.2801(16) 0.051 Uiso 1 1 d . . .
H7 H 0.511(4) 0.591(2) 0.3054(13) 0.051 Uiso 1 1 d . . .
N1 N 0.7126(3) 0.52840(16) 0.12020(10) 0.0322(5) Uani 1 1 d . . .
N2 N 0.7242(3) 0.41830(14) 0.20706(11) 0.0321(5) Uani 1 1 d . A .
N3 N 0.4107(3) 0.52498(14) 0.15460(9) 0.0312(5) Uani 1 1 d . B .
N4 N 0.6970(3) 0.64058(13) 0.20949(11) 0.0321(5) Uani 1 1 d . B .
N5 N 0.7260(3) 0.31462(15) 0.34312(11) 0.0392(6) Uani 1 1 d D . .
N6 N 0.2038(3) 0.51273(14) 0.25637(10) 0.0339(6) Uani 1 1 d . . .
N7 N 0.5323(3) 0.68146(15) 0.31982(10) 0.0363(6) Uani 1 1 d D . .
C2 C 0.7584(4) 0.44589(19) 0.10516(13) 0.0377(7) Uani 1 1 d . . .
H2A H 0.8470 0.4481 0.0800 0.045 Uiso 1 1 calc R . .
H2B H 0.6767 0.4187 0.0842 0.045 Uiso 1 1 calc R . .
C3 C 0.5964(4) 0.56010(19) 0.08130(12) 0.0371(7) Uani 1 1 d . . .
H3A H 0.6202 0.5447 0.0416 0.044 Uiso 1 1 calc R . .
H3B H 0.5932 0.6200 0.0836 0.044 Uiso 1 1 calc R . .
C4 C 0.8389(4) 0.58452(19) 0.12760(13) 0.0375(7) Uani 1 1 d . . .
H4A H 0.8704 0.6058 0.0901 0.045 Uiso 1 1 calc R . .
H4B H 0.9246 0.5553 0.1446 0.045 Uiso 1 1 calc R . .
C21 C 0.7952(3) 0.39826(18) 0.15774(13) 0.0340(7) Uani 1 1 d . . .
C22 C 0.8829(4) 0.33059(18) 0.16559(14) 0.0377(7) Uani 1 1 d . . .
H22 H 0.9427 0.3046 0.1376 0.045 Uiso 1 1 calc R . .
C23 C 0.8675(4) 0.30742(17) 0.22247(14) 0.0382(8) Uani 1 1 d . . .
H23 H 0.9157 0.2631 0.2406 0.046 Uiso 1 1 calc R . .
C24 C 0.7680(3) 0.36143(17) 0.24762(13) 0.0325(7) Uani 1 1 d . . .
C25 C 0.7112(4) 0.36883(17) 0.30471(13) 0.0361(7) Uani 1 1 d . . .
H25 H 0.6593 0.4171 0.3144 0.043 Uiso 1 1 calc R . .
C31 C 0.4477(3) 0.5255(2) 0.09799(12) 0.0353(7) Uani 1 1 d . . .
C32 C 0.3356(4) 0.4920(2) 0.06483(14) 0.0454(8) Uani 1 1 d . . .
H32 H 0.3358 0.4857 0.0246 0.055 Uiso 1 1 calc R . .
C33 C 0.2222(4) 0.4693(2) 0.10251(13) 0.0453(8) Uani 1 1 d . B .
H33 H 0.1301 0.4443 0.0927 0.054 Uiso 1 1 calc R . .
C34 C 0.2693(3) 0.49025(17) 0.15726(13) 0.0329(7) Uani 1 1 d . . .
C35 C 0.1756(3) 0.48280(17) 0.20678(13) 0.0346(6) Uani 1 1 d . B .
C41 C 0.7941(4) 0.65374(19) 0.16571(13) 0.0361(7) Uani 1 1 d . . .
C42 C 0.8478(4) 0.7322(2) 0.16561(15) 0.0502(9) Uani 1 1 d . . .
H42 H 0.9160 0.7555 0.1392 0.060 Uiso 1 1 calc R . .
C43 C 0.7821(4) 0.76998(19) 0.21168(16) 0.0509(9) Uani 1 1 d . B .
H43 H 0.7972 0.8246 0.2230 0.061 Uiso 1 1 calc R . .
C44 C 0.6899(4) 0.71407(18) 0.23867(13) 0.0377(7) Uani 1 1 d . . .
C45 C 0.6139(4) 0.73043(17) 0.29117(14) 0.0386(7) Uani 1 1 d . B .
H45 H 0.6134 0.7882 0.3040 0.046 Uiso 1 1 calc R . .
C50 C 0.6656(5) 0.3299(2) 0.40065(15) 0.0401(9) Uani 0.901(3) 1 d PDU A 1
H50 H 0.7528 0.3357 0.4269 0.048 Uiso 0.901(3) 1 calc PR A 1
C51 C 0.5789(5) 0.2551(2) 0.41969(16) 0.0532(11) Uani 0.901(3) 1 d PDU A 1
H51A H 0.6444 0.2069 0.4170 0.064 Uiso 0.901(3) 1 calc PR A 1
H51B H 0.4930 0.2466 0.3938 0.064 Uiso 0.901(3) 1 calc PR A 1
C52 C 0.5214(7) 0.2637(3) 0.48157(19) 0.0650(13) Uani 0.901(3) 1 d PDU A 1
H52A H 0.4620 0.2153 0.4919 0.078 Uiso 0.901(3) 1 calc PR A 1
H52B H 0.6074 0.2671 0.5080 0.078 Uiso 0.901(3) 1 calc PR A 1
C53 C 0.4262(6) 0.3386(3) 0.4876(2) 0.0659(13) Uani 0.901(3) 1 d PDU A 1
H53A H 0.3951 0.3447 0.5278 0.079 Uiso 0.901(3) 1 calc PR A 1
H53B H 0.3350 0.3325 0.4641 0.079 Uiso 0.901(3) 1 calc PR A 1
C54 C 0.5100(6) 0.4136(3) 0.46901(18) 0.0651(12) Uani 0.901(3) 1 d PDU A 1
H54A H 0.5950 0.4230 0.4952 0.078 Uiso 0.901(3) 1 calc PR A 1
H54B H 0.4428 0.4611 0.4714 0.078 Uiso 0.901(3) 1 calc PR A 1
C55 C 0.5686(5) 0.4054(2) 0.40805(16) 0.0519(10) Uani 0.901(3) 1 d PDU A 1
H55A H 0.4831 0.4027 0.3814 0.062 Uiso 0.901(3) 1 calc PR A 1
H55B H 0.6281 0.4541 0.3983 0.062 Uiso 0.901(3) 1 calc PR A 1
C50B C 0.638(3) 0.343(2) 0.3927(8) 0.050(3) Uani 0.099(3) 1 d PDU A 2
H50B H 0.6641 0.3997 0.4028 0.060 Uiso 0.099(3) 1 calc PR A 2
C51B C 0.701(3) 0.283(2) 0.4364(11) 0.052(3) Uani 0.099(3) 1 d PDU A 2
H51C H 0.8110 0.2879 0.4379 0.063 Uiso 0.099(3) 1 calc PR A 2
H51D H 0.6749 0.2270 0.4256 0.063 Uiso 0.099(3) 1 calc PR A 2
C52B C 0.633(3) 0.304(2) 0.4952(10) 0.059(4) Uani 0.099(3) 1 d PDU A 2
H52C H 0.6687 0.2651 0.5241 0.071 Uiso 0.099(3) 1 calc PR A 2
H52D H 0.6643 0.3591 0.5069 0.071 Uiso 0.099(3) 1 calc PR A 2
C53B C 0.464(3) 0.300(3) 0.4916(15) 0.061(3) Uani 0.099(3) 1 d PDU A 2
H53C H 0.4221 0.3168 0.5289 0.073 Uiso 0.099(3) 1 calc PR A 2
H53D H 0.4339 0.2437 0.4844 0.073 Uiso 0.099(3) 1 calc PR A 2
C54B C 0.397(4) 0.354(2) 0.4457(12) 0.062(3) Uani 0.099(3) 1 d PDU A 2
H54C H 0.4166 0.4116 0.4545 0.074 Uiso 0.099(3) 1 calc PR A 2
H54D H 0.2879 0.3457 0.4439 0.074 Uiso 0.099(3) 1 calc PR A 2
C55B C 0.468(3) 0.332(2) 0.3880(10) 0.053(4) Uani 0.099(3) 1 d PDU A 2
H55C H 0.4444 0.2751 0.3781 0.064 Uiso 0.099(3) 1 calc PR A 2
H55D H 0.4284 0.3676 0.3578 0.064 Uiso 0.099(3) 1 calc PR A 2
C60 C 0.0849(3) 0.50545(17) 0.29960(13) 0.0352(7) Uani 1 1 d . . .
H60 H 0.0067 0.4673 0.2853 0.042 Uiso 1 1 calc R . .
C61 C 0.0143(4) 0.5886(2) 0.30928(14) 0.0436(8) Uani 1 1 d . . .
H61A H 0.0931 0.6276 0.3204 0.052 Uiso 1 1 calc R . .
H61B H -0.0305 0.6078 0.2732 0.052 Uiso 1 1 calc R . .
C62 C -0.1045(4) 0.5867(2) 0.35488(15) 0.0559(9) Uani 1 1 d . . .
H62A H -0.1898 0.5534 0.3416 0.067 Uiso 1 1 calc R . .
H62B H -0.1414 0.6424 0.3617 0.067 Uiso 1 1 calc R . .
C63 C -0.0448(4) 0.5517(2) 0.41027(15) 0.0546(10) Uani 1 1 d . . .
H63A H -0.1275 0.5467 0.4381 0.065 Uiso 1 1 calc R . .
H63B H 0.0307 0.5890 0.4264 0.065 Uiso 1 1 calc R . .
C64 C 0.0257(4) 0.4687(2) 0.40052(14) 0.0477(8) Uani 1 1 d . . .
H64A H 0.0694 0.4488 0.4366 0.057 Uiso 1 1 calc R . .
H64B H -0.0522 0.4298 0.3884 0.057 Uiso 1 1 calc R . .
C65 C 0.1466(4) 0.4732(2) 0.35534(13) 0.0419(8) Uani 1 1 d . . .
H65A H 0.2280 0.5091 0.3687 0.050 Uiso 1 1 calc R . .
H65B H 0.1891 0.4185 0.3491 0.050 Uiso 1 1 calc R . .
C70 C 0.4872(18) 0.7197(9) 0.3745(4) 0.040(3) Uani 0.265(5) 1 d PDU B 1
H70 H 0.4334 0.7713 0.3655 0.048 Uiso 0.265(5) 1 calc PR B 1
C71 C 0.6098(14) 0.7391(8) 0.4158(4) 0.043(2) Uani 0.265(5) 1 d PDU B 1
H71A H 0.6746 0.7819 0.3997 0.051 Uiso 0.265(5) 1 calc PR B 1
H71B H 0.6717 0.6902 0.4221 0.051 Uiso 0.265(5) 1 calc PR B 1
C72 C 0.5449(19) 0.7681(8) 0.4730(5) 0.052(2) Uani 0.265(5) 1 d PDU B 1
H72A H 0.6278 0.7822 0.4991 0.062 Uiso 0.265(5) 1 calc PR B 1
H72B H 0.4847 0.8176 0.4666 0.062 Uiso 0.265(5) 1 calc PR B 1
C73 C 0.449(4) 0.7044(14) 0.5003(8) 0.062(3) Uani 0.265(5) 1 d PDU B 1
H73A H 0.4918 0.6895 0.5377 0.075 Uiso 0.265(5) 1 calc PR B 1
H73B H 0.3477 0.7268 0.5070 0.075 Uiso 0.265(5) 1 calc PR B 1
C74 C 0.437(2) 0.6331(10) 0.4655(6) 0.063(3) Uani 0.265(5) 1 d PDU B 1
H74A H 0.3667 0.5942 0.4831 0.076 Uiso 0.265(5) 1 calc PR B 1
H74B H 0.5358 0.6066 0.4621 0.076 Uiso 0.265(5) 1 calc PR B 1
C75 C 0.3745(16) 0.6607(8) 0.4005(5) 0.052(2) Uani 0.265(5) 1 d PDU B 1
H75A H 0.3641 0.6123 0.3758 0.062 Uiso 0.265(5) 1 calc PR B 1
H75B H 0.2755 0.6870 0.4038 0.062 Uiso 0.265(5) 1 calc PR B 1
C70B C 0.4655(7) 0.7011(4) 0.37597(19) 0.0392(13) Uani 0.735(5) 1 d PDU B 2
H70B H 0.3553 0.7070 0.3705 0.047 Uiso 0.735(5) 1 calc PR B 2
C71B C 0.5221(6) 0.7775(3) 0.40271(19) 0.0451(11) Uani 0.735(5) 1 d PDU B 2
H71C H 0.5005 0.8242 0.3775 0.054 Uiso 0.735(5) 1 calc PR B 2
H71D H 0.6317 0.7740 0.4079 0.054 Uiso 0.735(5) 1 calc PR B 2
C72B C 0.4456(8) 0.7901(3) 0.4609(2) 0.0594(14) Uani 0.735(5) 1 d PDU B 2
H72C H 0.4864 0.8395 0.4791 0.071 Uiso 0.735(5) 1 calc PR B 2
H72D H 0.3372 0.7986 0.4549 0.071 Uiso 0.735(5) 1 calc PR B 2
C73B C 0.4678(15) 0.7194(5) 0.5002(3) 0.0636(16) Uani 0.735(5) 1 d PDU B 2
H73C H 0.5758 0.7101 0.5065 0.076 Uiso 0.735(5) 1 calc PR B 2
H73D H 0.4207 0.7307 0.5375 0.076 Uiso 0.735(5) 1 calc PR B 2
C74B C 0.4011(12) 0.6489(5) 0.4749(3) 0.091(2) Uani 0.735(5) 1 d PDU B 2
H74C H 0.2943 0.6593 0.4668 0.109 Uiso 0.735(5) 1 calc PR B 2
H74D H 0.4077 0.6025 0.5015 0.109 Uiso 0.735(5) 1 calc PR B 2
C75B C 0.4917(7) 0.6275(3) 0.41467(19) 0.0517(13) Uani 0.735(5) 1 d PDU B 2
H75C H 0.5997 0.6199 0.4220 0.062 Uiso 0.735(5) 1 calc PR B 2
H75D H 0.4514 0.5776 0.3970 0.062 Uiso 0.735(5) 1 calc PR B 2

loop_
_atom_site_aniso_label
_atom_site_aniso_U_11
_atom_site_aniso_U_22
_atom_site_aniso_U_33
_atom_site_aniso_U_23
_atom_site_aniso_U_13
_atom_site_aniso_U_12
K1 0.0499(4) 0.0324(3) 0.0457(4) 0.0006(3) -0.0020(4) 0.0066(3)
Fe1 0.0288(2) 0.0305(2) 0.0268(2) -0.00091(18) 0.00036(19) 0.00186(18)
O1 0.0292(10) 0.0437(12) 0.0290(11) -0.0015(10) 0.0022(10) -0.0003(10)
N1 0.0297(13) 0.0385(13) 0.0284(13) -0.0039(11) 0.0010(10) 0.0007(12)
N2 0.0319(13) 0.0344(12) 0.0301(13) -0.0056(11) -0.0023(12) 0.0024(10)
N3 0.0324(13) 0.0348(12) 0.0266(12) -0.0031(11) -0.0008(10) 0.0011(13)
N4 0.0355(13) 0.0326(12) 0.0282(13) -0.0021(11) 0.0010(12) -0.0015(10)
N5 0.0454(16) 0.0318(13) 0.0404(16) 0.0042(12) -0.0024(13) -0.0054(12)
N6 0.0322(14) 0.0350(13) 0.0346(14) -0.0024(11) 0.0014(11) -0.0046(11)
N7 0.0419(16) 0.0370(14) 0.0300(13) -0.0007(11) 0.0008(12) 0.0037(12)
C2 0.0369(18) 0.0442(17) 0.0319(17) -0.0081(13) 0.0037(14) 0.0048(14)
C3 0.0398(17) 0.0484(17) 0.0231(14) 0.0009(13) -0.0004(14) 0.0071(15)
C4 0.0323(17) 0.0483(18) 0.0320(17) -0.0008(14) 0.0024(14) -0.0025(14)
C21 0.0289(17) 0.0336(15) 0.0394(18) -0.0083(13) -0.0006(14) -0.0018(13)
C22 0.0296(17) 0.0344(15) 0.0492(19) -0.0097(14) 0.0076(15) -0.0013(14)
C23 0.0362(19) 0.0266(14) 0.052(2) 0.0004(13) -0.0031(14) 0.0009(12)
C24 0.0321(16) 0.0277(14) 0.0376(17) -0.0024(13) -0.0033(14) -0.0026(13)
C25 0.0393(18) 0.0283(14) 0.0406(19) -0.0018(13) -0.0061(14) -0.0028(13)
C31 0.0335(16) 0.0430(17) 0.0294(16) -0.0011(14) -0.0035(12) 0.0058(15)
C32 0.0433(19) 0.064(2) 0.0290(17) -0.0080(15) -0.0064(15) 0.0063(16)
C33 0.0324(17) 0.066(2) 0.0379(18) -0.0114(17) -0.0048(14) -0.0001(17)
C34 0.0303(16) 0.0333(15) 0.0352(17) -0.0057(13) -0.0038(13) 0.0025(13)
C35 0.0356(16) 0.0318(14) 0.0364(16) 0.0004(15) -0.0029(15) 0.0035(13)
C41 0.0355(18) 0.0427(17) 0.0301(17) 0.0007(13) 0.0018(14) -0.0020(14)
C42 0.063(3) 0.0443(19) 0.043(2) -0.0002(15) 0.0118(18) -0.0144(17)
C43 0.063(2) 0.0382(17) 0.051(2) -0.0055(17) 0.008(2) -0.0167(16)
C44 0.0433(19) 0.0349(15) 0.0347(17) -0.0021(13) 0.0001(15) -0.0063(15)
C45 0.0422(17) 0.0331(14) 0.0406(17) -0.0084(14) -0.0030(18) -0.0004(13)
C50 0.045(2) 0.0396(19) 0.0358(19) 0.0059(16) -0.0064(17) -0.0065(16)
C51 0.074(3) 0.0440(19) 0.042(2) 0.0052(16) 0.000(2) -0.014(2)
C52 0.091(3) 0.061(3) 0.043(2) 0.008(2) 0.005(2) -0.024(2)
C53 0.077(3) 0.078(3) 0.043(2) -0.003(2) 0.011(2) -0.011(3)
C54 0.089(3) 0.061(2) 0.045(2) -0.001(2) 0.013(2) 0.002(2)
C55 0.069(3) 0.049(2) 0.038(2) 0.0009(17) 0.0028(19) -0.0018(19)
C50B 0.062(5) 0.049(5) 0.038(5) 0.005(5) -0.001(5) -0.008(5)
C51B 0.066(6) 0.051(6) 0.039(5) 0.004(5) 0.000(5) -0.009(6)
C52B 0.079(7) 0.062(7) 0.037(6) 0.005(6) 0.001(6) -0.015(6)
C53B 0.080(6) 0.064(6) 0.039(6) 0.004(6) 0.007(6) -0.014(6)
C54B 0.078(6) 0.066(6) 0.041(6) 0.003(6) 0.007(6) -0.006(6)
C55B 0.066(7) 0.058(6) 0.036(6) 0.002(6) 0.004(6) -0.006(6)
C60 0.0302(16) 0.0398(15) 0.0356(17) -0.0049(12) 0.0033(14) -0.0102(12)
C61 0.0392(19) 0.0481(19) 0.043(2) 0.0030(15) 0.0019(15) 0.0057(15)
C62 0.046(2) 0.067(2) 0.055(2) -0.0008(18) 0.010(2) 0.015(2)
C63 0.051(2) 0.072(3) 0.040(2) -0.0078(18) 0.0112(17) 0.0012(19)
C64 0.048(2) 0.057(2) 0.0380(18) 0.0042(17) 0.0013(15) -0.0105(18)
C65 0.0457(19) 0.0405(17) 0.0394(18) -0.0006(15) 0.0022(14) -0.0012(16)
C70 0.043(5) 0.045(5) 0.032(5) 0.000(4) 0.006(4) 0.004(4)
C71 0.042(5) 0.053(5) 0.033(5) -0.011(4) 0.001(4) -0.007(5)
C72 0.064(5) 0.056(4) 0.035(4) -0.010(4) 0.004(4) -0.002(4)
C73 0.087(5) 0.064(5) 0.035(4) -0.008(4) 0.013(4) 0.002(5)
C74 0.082(5) 0.063(5) 0.044(4) -0.004(4) 0.027(4) 0.017(4)
C75 0.058(5) 0.058(5) 0.039(4) -0.008(4) 0.016(4) -0.006(4)
C70B 0.035(3) 0.054(3) 0.028(2) -0.003(2) 0.004(2) 0.002(2)
C71B 0.057(3) 0.045(2) 0.033(2) -0.0067(19) 0.003(2) 0.002(2)
C72B 0.087(4) 0.056(3) 0.035(2) -0.004(2) 0.008(3) 0.009(3)
C73B 0.089(4) 0.066(4) 0.036(3) 0.003(3) 0.008(3) 0.016(3)
C74B 0.126(5) 0.095(4) 0.051(3) -0.007(3) 0.053(3) -0.012(4)
C75B 0.070(3) 0.049(3) 0.036(2) 0.006(2) 0.015(2) 0.005(2)

loop_
_atom_type_symbol
_atom_type_description
_atom_type_scat_dispersion_real
_atom_type_scat_dispersion_imag
_atom_type_scat_source
C C 0.0033 0.0016 'International Tables Vol C Tables 4.2.6.8 and 6.1.1.4'
H H 0.0000 0.0000 'International Tables Vol C Tables 4.2.6.8 and 6.1.1.4'
N N 0.0061 0.0033 'International Tables Vol C Tables 4.2.6.8 and 6.1.1.4'
K K 0.2009 0.2494 'International Tables Vol C Tables 4.2.6.8 and 6.1.1.4'
Fe Fe 0.3463 0.8444 'International Tables Vol C Tables 4.2.6.8 and 6.1.1.4'
O O 0.0106 0.0060 'International Tables Vol C Tables 4.2.6.8 and 6.1.1.4'

loop_
_geom_angle_atom_site_label_1
_geom_angle_atom_site_label_2
_geom_angle_atom_site_label_3
_geom_angle
_geom_angle_site_symmetry_1
_geom_angle_site_symmetry_3
N5 K1 N3 120.67(7) 3_655 .
N5 K1 N6 147.41(8) 3_655 .
N3 K1 N6 61.59(7) . .
N5 K1 N7 116.97(8) 3_655 .
N3 K1 N7 106.07(7) . .
N6 K1 N7 90.40(7) . .
N5 K1 C23 62.49(8) 3_655 3_655
N3 K1 C23 161.95(8) . 3_655
N6 K1 C23 105.56(8) . 3_655
N7 K1 C23 85.66(8) . 3_655
N5 K1 O1 160.84(7) 3_655 .
N3 K1 O1 61.72(6) . .
N6 K1 O1 51.72(6) . .
N7 K1 O1 49.24(6) . .
C23 K1 O1 122.00(7) 3_655 .
N5 K1 C45 98.70(8) 3_655 .
N3 K1 C45 107.84(7) . .
N6 K1 C45 111.66(7) . .
N7 K1 C45 22.96(7) . .
C23 K1 C45 88.36(8) 3_655 .
O1 K1 C45 64.12(6) . .
N5 K1 C25 22.14(7) 3_655 3_655
N3 K1 C25 140.93(7) . 3_655
N6 K1 C25 150.43(8) . 3_655
N7 K1 C25 97.11(7) . 3_655
C23 K1 C25 47.07(8) 3_655 3_655
O1 K1 C25 145.95(7) . 3_655
C45 K1 C25 82.34(8) . 3_655
N5 K1 C34 122.53(8) 3_655 .
N3 K1 C34 24.59(7) . .
N6 K1 C34 44.70(7) . .
N7 K1 C34 117.64(7) . .
C23 K1 C34 137.44(8) 3_655 .
O1 K1 C34 68.44(7) . .
C45 K1 C34 127.38(7) . .
C25 K1 C34 144.33(8) 3_655 .
N5 K1 C24 44.96(8) 3_655 3_655
N3 K1 C24 165.61(7) . 3_655
N6 K1 C24 129.81(7) . 3_655
N7 K1 C24 84.01(7) . 3_655
C23 K1 C24 24.39(7) 3_655 3_655
O1 K1 C24 131.14(7) . 3_655
C45 K1 C24 77.39(7) . 3_655
C25 K1 C24 24.97(7) 3_655 3_655
C34 K1 C24 155.08(8) . 3_655
N5 K1 N4 106.09(7) 3_655 .
N3 K1 N4 66.13(6) . .
N6 K1 N4 103.77(6) . .
N7 K1 N4 56.46(7) . .
C23 K1 N4 131.58(7) 3_655 .
O1 K1 N4 56.09(6) . .
C45 K1 N4 44.86(7) . .
C25 K1 N4 104.20(7) 3_655 .
C34 K1 N4 89.76(7) . .
C24 K1 N4 113.69(7) 3_655 .
N5 K1 C44 93.89(8) 3_655 .
N3 K1 C44 89.99(7) . .
N6 K1 C44 118.63(7) . .
N7 K1 C44 43.98(7) . .
C23 K1 C44 107.80(8) 3_655 .
O1 K1 C44 66.95(7) . .
C45 K1 C44 24.83(8) . .
C25 K1 C44 85.28(8) 3_655 .
C34 K1 C44 113.51(7) . .
C24 K1 C44 90.46(8) 3_655 .
N4 K1 C44 23.87(6) . .
N5 K1 H6 173.3(7) 3_655 .
N3 K1 H6 59.8(7) . .
N6 K1 H6 39.3(7) . .
N7 K1 H6 57.9(7) . .
C23 K1 H6 119.4(7) 3_655 .
O1 K1 H6 12.4(7) . .
C45 K1 H6 75.2(7) . .
C25 K1 H6 154.6(7) 3_655 .
C34 K1 H6 61.1(7) . .
C24 K1 H6 134.3(7) 3_655 .
N4 K1 H6 67.6(7) . .
C44 K1 H6 79.4(7) . .
N5 K1 H7 145.3(7) 3_655 .
N3 K1 H7 80.2(7) . .
N6 K1 H7 65.5(7) . .
N7 K1 H7 29.4(7) . .
C23 K1 H7 106.9(7) 3_655 .
O1 K1 H7 19.9(7) . .
C45 K1 H7 46.7(7) . .
C25 K1 H7 126.5(7) 3_655 .
C34 K1 H7 88.3(7) . .
C24 K1 H7 111.8(7) 3_655 .
N4 K1 H7 54.2(6) . .
C44 K1 H7 56.3(7) . .
H6 K1 H7 28.9(9) . .
N2 Fe1 O1 106.24(10) . .
N2 Fe1 N4 124.59(9) . .
O1 Fe1 N4 96.14(9) . .
N2 Fe1 N3 116.30(9) . .
O1 Fe1 N3 98.52(9) . .
N4 Fe1 N3 109.24(9) . .
N2 Fe1 N1 78.70(10) . .
O1 Fe1 N1 174.87(10) . .
N4 Fe1 N1 79.68(10) . .
N3 Fe1 N1 80.21(9) . .
N2 Fe1 K1 166.17(7) . .
O1 Fe1 K1 66.02(6) . .
N4 Fe1 K1 68.75(7) . .
N3 Fe1 K1 56.30(6) . .
N1 Fe1 K1 109.44(7) . .
Fe1 O1 K1 78.33(7) . .
Fe1 O1 H6 106(3) . .
K1 O1 H6 63(3) . .
Fe1 O1 H7 111.6(17) . .
K1 O1 H7 66.9(17) . .
H6 O1 H7 107(4) . .
C2 N1 C4 113.4(2) . .
C2 N1 C3 112.1(2) . .
C4 N1 C3 113.0(2) . .
C2 N1 Fe1 107.71(18) . .
C4 N1 Fe1 104.42(17) . .
C3 N1 Fe1 105.36(17) . .
C21 N2 C24 106.7(2) . .
C21 N2 Fe1 116.80(19) . .
C24 N2 Fe1 136.2(2) . .
C31 N3 C34 105.5(2) . .
C31 N3 Fe1 111.42(19) . .
C34 N3 Fe1 135.27(19) . .
C31 N3 K1 122.17(19) . .
C34 N3 K1 94.83(16) . .
Fe1 N3 K1 86.49(7) . .
C41 N4 C44 105.1(2) . .
C41 N4 Fe1 112.16(19) . .
C44 N4 Fe1 142.6(2) . .
C41 N4 K1 129.43(19) . .
C44 N4 K1 78.55(17) . .
Fe1 N4 K1 75.51(7) . .
C25 N5 C50 119.2(3) . .
C25 N5 C50B 106.4(12) . .
C50 N5 C50B 14.5(12) . .
C25 N5 K1 103.21(19) . 3_645
C50 N5 K1 122.5(2) . 3_645
C50B N5 K1 124.5(15) . 3_645
C35 N6 C60 116.7(2) . .
C35 N6 K1 96.66(18) . .
C60 N6 K1 123.69(17) . .
C45 N7 C70B 124.0(3) . .
C45 N7 C70 109.9(6) . .
C70B N7 C70 14.2(6) . .
C45 N7 K1 87.45(19) . .
C70B N7 K1 118.6(3) . .
C70 N7 K1 123.3(7) . .
N1 C2 C21 110.5(2) . .
N1 C2 H2A 109.6 . .
C21 C2 H2A 109.6 . .
N1 C2 H2B 109.6 . .
C21 C2 H2B 109.6 . .
H2A C2 H2B 108.1 . .
N1 C3 C31 109.1(2) . .
N1 C3 H3A 109.9 . .
C31 C3 H3A 109.9 . .
N1 C3 H3B 109.9 . .
C31 C3 H3B 109.9 . .
H3A C3 H3B 108.3 . .
N1 C4 C41 110.0(2) . .
N1 C4 H4A 109.7 . .
C41 C4 H4A 109.7 . .
N1 C4 H4B 109.7 . .
C41 C4 H4B 109.7 . .
H4A C4 H4B 108.2 . .
N2 C21 C22 110.4(3) . .
N2 C21 C2 118.1(3) . .
C22 C21 C2 131.3(3) . .
C21 C22 C23 107.1(3) . .
C21 C22 H22 126.5 . .
C23 C22 H22 126.5 . .
C24 C23 C22 107.1(3) . .
C24 C23 K1 84.65(18) . 3_645
C22 C23 K1 133.3(2) . 3_645
C24 C23 H23 126.4 . .
C22 C23 H23 126.4 . .
K1 C23 H23 60.1 3_645 .
C23 C24 N2 108.7(3) . .
C23 C24 C25 132.5(3) . .
N2 C24 C25 118.7(3) . .
C23 C24 K1 70.95(17) . 3_645
N2 C24 K1 137.29(18) . 3_645
C25 C24 K1 75.42(16) . 3_645
N5 C25 C24 124.2(3) . .
N5 C25 K1 54.65(16) . 3_645
C24 C25 K1 79.61(16) . 3_645
N5 C25 H25 117.9 . .
C24 C25 H25 117.9 . .
K1 C25 H25 144.2 3_645 .
N3 C31 C32 111.6(3) . .
N3 C31 C3 118.1(3) . .
C32 C31 C3 130.4(3) . .
C31 C32 C33 106.1(3) . .
C31 C32 H32 126.9 . .
C33 C32 H32 126.9 . .
C34 C33 C32 107.3(3) . .
C34 C33 H33 126.4 . .
C32 C33 H33 126.4 . .
N3 C34 C33 109.6(3) . .
N3 C34 C35 127.0(3) . .
C33 C34 C35 123.2(3) . .
N3 C34 K1 60.59(14) . .
C33 C34 K1 130.2(2) . .
C35 C34 K1 80.52(16) . .
N6 C35 C34 125.6(3) . .
N6 C35 K1 61.23(15) . .
C34 C35 K1 74.84(16) . .
N4 C41 C42 111.9(3) . .
N4 C41 C4 119.8(3) . .
C42 C41 C4 128.1(3) . .
C43 C42 C41 105.9(3) . .
C43 C42 H42 127.1 . .
C41 C42 H42 127.1 . .
C42 C43 C44 108.1(3) . .
C42 C43 H43 125.9 . .
C44 C43 H43 125.9 . .
C43 C44 N4 109.0(3) . .
C43 C44 C45 123.3(3) . .
N4 C44 C45 127.4(3) . .
C43 C44 K1 129.4(2) . .
N4 C44 K1 77.58(17) . .
C45 C44 K1 73.78(18) . .
N7 C45 C44 127.1(3) . .
N7 C45 K1 69.59(18) . .
C44 C45 K1 81.39(18) . .
N7 C45 H45 116.2 . .
C44 C45 H45 116.2 . .
K1 C45 H45 116.2 . .
N5 C50 C51 108.5(3) . .
N5 C50 C55 116.8(3) . .
C51 C50 C55 109.8(3) . .
N5 C50 H50 107.1 . .
C51 C50 H50 107.1 . .
C55 C50 H50 107.1 . .
C50 C51 C52 111.7(3) . .
C50 C51 H51A 109.3 . .
C52 C51 H51A 109.3 . .
C50 C51 H51B 109.3 . .
C52 C51 H51B 109.3 . .
H51A C51 H51B 107.9 . .
C53 C52 C51 110.5(4) . .
C53 C52 H52A 109.5 . .
C51 C52 H52A 109.5 . .
C53 C52 H52B 109.5 . .
C51 C52 H52B 109.5 . .
H52A C52 H52B 108.1 . .
C52 C53 C54 111.3(4) . .
C52 C53 H53A 109.4 . .
C54 C53 H53A 109.4 . .
C52 C53 H53B 109.4 . .
C54 C53 H53B 109.4 . .
H53A C53 H53B 108.0 . .
C53 C54 C55 111.6(4) . .
C53 C54 H54A 109.3 . .
C55 C54 H54A 109.3 . .
C53 C54 H54B 109.3 . .
C55 C54 H54B 109.3 . .
H54A C54 H54B 108.0 . .
C50 C55 C54 111.9(3) . .
C50 C55 H55A 109.2 . .
C54 C55 H55A 109.2 . .
C50 C55 H55B 109.2 . .
C54 C55 H55B 109.2 . .
H55A C55 H55B 107.9 . .
N5 C50B C51B 97.7(16) . .
N5 C50B C55B 116(2) . .
C51B C50B C55B 110(2) . .
N5 C50B H50B 110.9 . .
C51B C50B H50B 110.9 . .
C55B C50B H50B 110.9 . .
C50B C51B C52B 108.2(17) . .
C50B C51B H51C 110.1 . .
C52B C51B H51C 110.1 . .
C50B C51B H51D 110.1 . .
C52B C51B H51D 110.1 . .
H51C C51B H51D 108.4 . .
C53B C52B C51B 110(2) . .
C53B C52B H52C 109.8 . .
C51B C52B H52C 109.8 . .
C53B C52B H52D 109.8 . .
C51B C52B H52D 109.8 . .
H52C C52B H52D 108.2 . .
C52B C53B C54B 114(2) . .
C52B C53B H53C 108.7 . .
C54B C53B H53C 108.7 . .
C52B C53B H53D 108.7 . .
C54B C53B H53D 108.7 . .
H53C C53B H53D 107.6 . .
C53B C54B C55B 109(2) . .
C53B C54B H54C 109.9 . .
C55B C54B H54C 109.9 . .
C53B C54B H54D 109.9 . .
C55B C54B H54D 109.9 . .
H54C C54B H54D 108.3 . .
C50B C55B C54B 108.7(17) . .
C50B C55B H55C 110.0 . .
C54B C55B H55C 110.0 . .
C50B C55B H55D 110.0 . .
C54B C55B H55D 110.0 . .
H55C C55B H55D 108.3 . .
N6 C60 C65 111.1(2) . .
N6 C60 C61 109.1(2) . .
C65 C60 C61 109.7(3) . .
N6 C60 H60 109.0 . .
C65 C60 H60 109.0 . .
C61 C60 H60 109.0 . .
C62 C61 C60 112.2(3) . .
C62 C61 H61A 109.2 . .
C60 C61 H61A 109.2 . .
C62 C61 H61B 109.2 . .
C60 C61 H61B 109.2 . .
H61A C61 H61B 107.9 . .
C61 C62 C63 111.5(3) . .
C61 C62 H62A 109.3 . .
C63 C62 H62A 109.3 . .
C61 C62 H62B 109.3 . .
C63 C62 H62B 109.3 . .
H62A C62 H62B 108.0 . .
C62 C63 C64 111.0(3) . .
C62 C63 H63A 109.4 . .
C64 C63 H63A 109.4 . .
C62 C63 H63B 109.4 . .
C64 C63 H63B 109.4 . .
H63A C63 H63B 108.0 . .
C65 C64 C63 110.8(3) . .
C65 C64 H64A 109.5 . .
C63 C64 H64A 109.5 . .
C65 C64 H64B 109.5 . .
C63 C64 H64B 109.5 . .
H64A C64 H64B 108.1 . .
C60 C65 C64 111.2(3) . .
C60 C65 H65A 109.4 . .
C64 C65 H65A 109.4 . .
C60 C65 H65B 109.4 . .
C64 C65 H65B 109.4 . .
H65A C65 H65B 108.0 . .
N7 C70 C71 116.8(10) . .
N7 C70 C75 104.6(9) . .
C71 C70 C75 111.2(11) . .
N7 C70 H70 108.0 . .
C71 C70 H70 108.0 . .
C75 C70 H70 108.0 . .
C70 C71 C72 110.7(10) . .
C70 C71 H71A 109.5 . .
C72 C71 H71A 109.5 . .
C70 C71 H71B 109.5 . .
C72 C71 H71B 109.5 . .
H71A C71 H71B 108.1 . .
C73 C72 C71 111.8(11) . .
C73 C72 H72A 109.3 . .
C71 C72 H72A 109.3 . .
C73 C72 H72B 109.3 . .
C71 C72 H72B 109.3 . .
H72A C72 H72B 107.9 . .
C74 C73 C72 111.9(16) . .
C74 C73 H73A 109.2 . .
C72 C73 H73A 109.2 . .
C74 C73 H73B 109.2 . .
C72 C73 H73B 109.2 . .
H73A C73 H73B 107.9 . .
C73 C74 C75 108.5(15) . .
C73 C74 H74A 110.0 . .
C75 C74 H74A 110.0 . .
C73 C74 H74B 110.0 . .
C75 C74 H74B 110.0 . .
H74A C74 H74B 108.4 . .
C70 C75 C74 108.3(11) . .
C70 C75 H75A 110.0 . .
C74 C75 H75A 110.0 . .
C70 C75 H75B 110.0 . .
C74 C75 H75B 110.0 . .
H75A C75 H75B 108.4 . .
N7 C70B C71B 114.8(4) . .
N7 C70B C75B 107.0(4) . .
C71B C70B C75B 111.5(4) . .
N7 C70B H70B 107.8 . .
C71B C70B H70B 107.8 . .
C75B C70B H70B 107.8 . .
C70B C71B C72B 109.5(4) . .
C70B C71B H71C 109.8 . .
C72B C71B H71C 109.8 . .
C70B C71B H71D 109.8 . .
C72B C71B H71D 109.8 . .
H71C C71B H71D 108.2 . .
C73B C72B C71B 112.4(5) . .
C73B C72B H72C 109.1 . .
C71B C72B H72C 109.1 . .
C73B C72B H72D 109.1 . .
C71B C72B H72D 109.1 . .
H72C C72B H72D 107.9 . .
C74B C73B C72B 108.7(7) . .
C74B C73B H73C 110.0 . .
C72B C73B H73C 110.0 . .
C74B C73B H73D 110.0 . .
C72B C73B H73D 110.0 . .
H73C C73B H73D 108.3 . .
C73B C74B C75B 108.6(7) . .
C73B C74B H74C 110.0 . .
C75B C74B H74C 110.0 . .
C73B C74B H74D 110.0 . .
C75B C74B H74D 110.0 . .
H74C C74B H74D 108.3 . .
C70B C75B C74B 105.1(5) . .
C70B C75B H75C 110.7 . .
C74B C75B H75C 110.7 . .
C70B C75B H75D 110.7 . .
C74B C75B H75D 110.7 . .
H75C C75B H75D 108.8 . .

loop_
_geom_bond_atom_site_label_1
_geom_bond_atom_site_label_2
_geom_bond_distance
_geom_bond_site_symmetry_2
K1 N5 2.765(3) 3_655
K1 N3 2.913(2) .
K1 N6 3.005(2) .
K1 N7 3.076(3) .
K1 C23 3.184(3) 3_655
K1 O1 3.261(2) .
K1 C45 3.279(3) .
K1 C25 3.300(3) 3_655
K1 C34 3.332(3) .
K1 C24 3.354(3) 3_655
K1 N4 3.364(3) .
K1 C44 3.376(3) .
K1 H6 3.00(4) .
K1 H7 3.00(3) .
Fe1 N2 2.044(2) .
Fe1 O1 2.080(2) .
Fe1 N4 2.108(2) .
Fe1 N3 2.118(2) .
Fe1 N1 2.259(2) .
O1 H6 0.73(4) .
O1 H7 1.11(4) .
N1 C2 1.465(4) .
N1 C4 1.472(4) .
N1 C3 1.480(4) .
N2 C21 1.362(4) .
N2 C24 1.394(4) .
N3 C31 1.370(4) .
N3 C34 1.391(4) .
N4 C41 1.364(4) .
N4 C44 1.394(4) .
N5 C25 1.277(4) .
N5 C50 1.477(4) .
N5 C50B 1.479(9) .
N5 K1 2.764(3) 3_645
N6 C35 1.290(4) .
N6 C60 1.476(4) .
N7 C45 1.281(4) .
N7 C70B 1.484(5) .
N7 C70 1.488(8) .
C2 C21 1.500(4) .
C2 H2A 0.9900 .
C2 H2B 0.9900 .
C3 C31 1.501(4) .
C3 H3A 0.9900 .
C3 H3B 0.9900 .
C4 C41 1.506(4) .
C4 H4A 0.9900 .
C4 H4B 0.9900 .
C21 C22 1.378(4) .
C22 C23 1.397(5) .
C22 H22 0.9500 .
C23 C24 1.391(4) .
C23 K1 3.184(3) 3_645
C23 H23 0.9500 .
C24 C25 1.439(4) .
C24 K1 3.354(3) 3_645
C25 K1 3.300(3) 3_645
C25 H25 0.9500 .
C31 C32 1.386(4) .
C32 C33 1.398(5) .
C32 H32 0.9500 .
C33 C34 1.397(4) .
C33 H33 0.9500 .
C34 C35 1.439(4) .
C41 C42 1.382(5) .
C42 C43 1.380(5) .
C42 H42 0.9500 .
C43 C44 1.391(4) .
C43 H43 0.9500 .
C44 C45 1.434(4) .
C45 H45 1.0000 .
C50 C51 1.525(5) .
C50 C55 1.529(5) .
C50 H50 1.0000 .
C51 C52 1.548(6) .
C51 H51A 0.9900 .
C51 H51B 0.9900 .
C52 C53 1.508(7) .
C52 H52A 0.9900 .
C52 H52B 0.9900 .
C53 C54 1.512(6) .
C53 H53A 0.9900 .
C53 H53B 0.9900 .
C54 C55 1.531(6) .
C54 H54A 0.9900 .
C54 H54B 0.9900 .
C55 H55A 0.9900 .
C55 H55B 0.9900 .
C50B C51B 1.526(11) .
C50B C55B 1.532(12) .
C50B H50B 1.0000 .
C51B C52B 1.549(11) .
C51B H51C 0.9900 .
C51B H51D 0.9900 .
C52B C53B 1.511(12) .
C52B H52C 0.9900 .
C52B H52D 0.9900 .
C53B C54B 1.517(12) .
C53B H53C 0.9900 .
C53B H53D 0.9900 .
C54B C55B 1.539(12) .
C54B H54C 0.9900 .
C54B H54D 0.9900 .
C55B H55C 0.9900 .
C55B H55D 0.9900 .
C60 C65 1.517(4) .
C60 C61 1.527(4) .
C60 H60 1.0000 .
C61 C62 1.510(5) .
C61 H61A 0.9900 .
C61 H61B 0.9900 .
C62 C63 1.520(5) .
C62 H62A 0.9900 .
C62 H62B 0.9900 .
C63 C64 1.526(5) .
C63 H63A 0.9900 .
C63 H63B 0.9900 .
C64 C65 1.518(4) .
C64 H64A 0.9900 .
C64 H64B 0.9900 .
C65 H65A 0.9900 .
C65 H65B 0.9900 .
C70 C71 1.498(11) .
C70 C75 1.529(10) .
C70 H70 1.0000 .
C71 C72 1.539(10) .
C71 H71A 0.9900 .
C71 H71B 0.9900 .
C72 C73 1.502(12) .
C72 H72A 0.9900 .
C72 H72B 0.9900 .
C73 C74 1.435(11) .
C73 H73A 0.9900 .
C73 H73B 0.9900 .
C74 C75 1.689(11) .
C74 H74A 0.9900 .
C74 H74B 0.9900 .
C75 H75A 0.9900 .
C75 H75B 0.9900 .
C70B C71B 1.498(6) .
C70B C75B 1.534(7) .
C70B H70B 1.0000 .
C71B C72B 1.544(6) .
C71B H71C 0.9900 .
C71B H71D 0.9900 .
C72B C73B 1.501(9) .
C72B H72C 0.9900 .
C72B H72D 0.9900 .
C73B C74B 1.436(8) .
C73B H73C 0.9900 .
C73B H73D 0.9900 .
C74B C75B 1.669(7) .
C74B H74C 0.9900 .
C74B H74D 0.9900 .
C75B H75C 0.9900 .
C75B H75D 0.9900 .

loop_
_geom_hbond_atom_site_label_D
_geom_hbond_atom_site_label_H
_geom_hbond_atom_site_label_A
_geom_hbond_distance_DH
_geom_hbond_distance_HA
_geom_hbond_distance_DA
_geom_hbond_angle_DHA
O1 H6 N6 0.73(4) 2.02(4) 2.742(3) 174(4)
O1 H7 N7 1.11(4) 1.55(4) 2.645(3) 168(3)
